data_7119189
loop_
_publ_author_name
'Todorovi\'c, Tamara R.'
'Vuka\<sinovi\'c, Jelena'
'Portalone, Gustavo'
'Suleiman, Sherif'
'Gligorijevi\'c, Nevenka'
'Bjelogrli\'c, Snezana'
'Jovanovi\'c, Katarina'
'Radulovi\'c, Sini\<sa'
'An\/delkovi\'c, Katarina'
'Cassar, Analisse'
'Filipovi\'c, Nenad R.'
'Schembri-Wismayer, Pierre'

_publ_section_title
;
 (Chalcogen)semicarbazones and their cobalt complexes differentiate HL-60
 myeloid leukaemia cells and are cytotoxic towards tumor cell lines
;
_journal_issue 1
_journal_name_full 'Med. Chem. Commun.'
_journal_page_first 103
_journal_paper_doi 10.1039/C6MD00501B
_journal_volume 8
_journal_year 2017
_chemical_formula_moiety 'C22 H18 Co N8 S2, Cl O4, C2 O S'
_chemical_formula_sum 'C24 H18 Cl Co N8 O5 S3'
_chemical_formula_weight 689.02
_space_group_crystal_system triclinic
_space_group_IT_number 2
_space_group_name_Hall '-P 1'
_space_group_name_H-M_alt 'P -1'
_symmetry_space_group_name_Hall '-P 1'
_symmetry_space_group_name_H-M 'P -1'
_atom_sites_solution_hydrogens geom
_audit_creation_method SHELXL-2014/7
_audit_update_record
;
2015-05-19 deposited with the CCDC.
2016-10-19 downloaded from the CCDC.
;
_cell_angle_alpha 80.662(6)
_cell_angle_beta 89.829(5)
_cell_angle_gamma 65.733(6)
_cell_formula_units_Z 2
_cell_length_a 10.3016(6)
_cell_length_b 10.5421(7)
_cell_length_c 14.5516(10)
_cell_measurement_reflns_used 6995
_cell_measurement_temperature 298(2)
_cell_measurement_theta_max 29.0731
_cell_measurement_theta_min 2.8386
_cell_volume 1418.01(18)
_computing_cell_refinement 'CrysAlis RED (Oxford Diffraction, 2006)'
_computing_data_collection 'CrysAlis CCD (Oxford Diffraction, 2006)'
_computing_data_reduction 'CrysAlis RED '
_computing_molecular_graphics 'WinGX (Farrugia, 1997)'
_computing_publication_material 'WinGX (Farrugia, 1999)'
_computing_structure_refinement 'SHELXL-2014/7 (Sheldrick, 2014)'
_computing_structure_solution 'SIR97 (Altomare et al., 1999)'
_diffrn_ambient_temperature 298(2)
_diffrn_detector_area_resol_mean 16.0696
_diffrn_measured_fraction_theta_full 0.998
_diffrn_measured_fraction_theta_max 0.994
_diffrn_measurement_device_type 'Xcalibur, Sapphire3'
_diffrn_measurement_method '\w and \f'
_diffrn_radiation_monochromator graphite
_diffrn_radiation_source 'Enhance (Mo) X-ray Source'
_diffrn_radiation_type MoK\a
_diffrn_radiation_wavelength 0.710689
_diffrn_reflns_av_R_equivalents 0.0417
_diffrn_reflns_av_unetI/netI 0.0479
_diffrn_reflns_Laue_measured_fraction_full 0.998
_diffrn_reflns_Laue_measured_fraction_max 0.994
_diffrn_reflns_limit_h_max 13
_diffrn_reflns_limit_h_min -13
_diffrn_reflns_limit_k_max 13
_diffrn_reflns_limit_k_min -13
_diffrn_reflns_limit_l_max 18
_diffrn_reflns_limit_l_min -18
_diffrn_reflns_number 20909
_diffrn_reflns_point_group_measured_fraction_full 0.998
_diffrn_reflns_point_group_measured_fraction_max 0.994
_diffrn_reflns_theta_full 25.240
_diffrn_reflns_theta_max 27.000
_diffrn_reflns_theta_min 2.844
_exptl_absorpt_coefficient_mu 0.972
_exptl_absorpt_correction_T_max 1.00000
_exptl_absorpt_correction_T_min 0.95527
_exptl_absorpt_correction_type multi-scan
_exptl_absorpt_process_details
;
CrysAlisPro, Agilent Technologies,
Version 1.171.35.19 (release 27-10-2011 CrysAlis171 .NET)
(compiled Oct 27 2011,15:02:11)
Empirical absorption correction using spherical harmonics,
 implemented in SCALE3 ABSPACK scaling algorithm.
;
_exptl_crystal_colour violet
_exptl_crystal_density_diffrn 1.614
_exptl_crystal_description tablets
_exptl_crystal_F_000 700
_exptl_crystal_size_max 0.090
_exptl_crystal_size_mid 0.080
_exptl_crystal_size_min 0.080
_refine_diff_density_max 0.527
_refine_diff_density_min -0.535
_refine_diff_density_rms 0.076
_refine_ls_extinction_method none
_refine_ls_goodness_of_fit_ref 1.031
_refine_ls_hydrogen_treatment constr
_refine_ls_matrix_type full
_refine_ls_number_parameters 389
_refine_ls_number_reflns 6165
_refine_ls_number_restraints 0
_refine_ls_restrained_S_all 1.031
_refine_ls_R_factor_all 0.0617
_refine_ls_R_factor_gt 0.0459
_refine_ls_shift/su_max 0.001
_refine_ls_shift/su_mean 0.000
_refine_ls_structure_factor_coef Fsqd
_refine_ls_weighting_details 'w=1/[\s^2^(Fo^2^)+(0.0592P)^2^+1.1216P] where P=(Fo^2^+2Fc^2^)/3'
_refine_ls_weighting_scheme calc
_refine_ls_wR_factor_gt 0.1161
_refine_ls_wR_factor_ref 0.1263
_reflns_Friedel_coverage 0.000
_reflns_number_gt 4897
_reflns_number_total 6165
_reflns_threshold_expression 'I > 2\s(I)'
_cod_data_source_file c6md00501b2.cif
_cod_data_source_block nfjv2dry
_cod_depositor_comments 'Adding full bibliography for 7119187--7119189.cif.'
_cod_original_cell_volume 1418.02(17)
_cod_database_code 7119189
_shelx_shelxl_version_number 2014/7
_shelx_space_group_comment
;
The symmetry employed for this shelxl refinement is uniquely defined
by the following loop, which should always be used as a source of
symmetry information in preference to the above space-group names.
They are only intended as comments.
;
_shelx_estimated_absorpt_t_min 0.918
_shelx_estimated_absorpt_t_max 0.926

loop_
_space_group_symop_operation_xyz
'x, y, z'
'-x, -y, -z'

loop_
_atom_site_label
_atom_site_type_symbol
_atom_site_fract_x
_atom_site_fract_y
_atom_site_fract_z
_atom_site_U_iso_or_equiv
_atom_site_adp_type
_atom_site_occupancy
_atom_site_site_symmetry_order
_atom_site_calc_flag
_atom_site_refinement_flags_posn
_atom_site_refinement_flags_adp
_atom_site_refinement_flags_occupancy
Co1 Co 0.88978(4) 0.15287(4) 0.68040(3) 0.02050(12) Uani 1 1 d . . .
S1 S 0.92496(8) 0.16337(7) 0.52992(5) 0.02569(17) Uani 1 1 d . . .
S2 S 1.11829(7) 0.01694(7) 0.71902(6) 0.02771(18) Uani 1 1 d . . .
N1 N 0.8481(2) 0.1451(3) 0.81730(17) 0.0265(5) Uani 1 1 d . . .
N2 N 0.9463(2) 0.3059(2) 0.67471(16) 0.0221(5) Uani 1 1 d . . .
N3 N 0.9725(2) 0.3701(2) 0.59005(17) 0.0250(5) Uani 1 1 d . . .
N4 N 0.9947(3) 0.3576(3) 0.43487(17) 0.0312(6) Uani 1 1 d . . .
H41 H 1.0166 0.4289 0.4272 0.037 Uiso 1 1 calc R U .
H42 H 0.9911 0.3183 0.3882 0.037 Uiso 1 1 calc R U .
C2 C 0.7821(3) 0.0658(4) 0.8531(2) 0.0352(7) Uani 1 1 d . . .
H2 H 0.7489 0.0212 0.8109 0.042 Uiso 1 1 calc R U .
C3 C 0.7571(4) 0.0420(4) 0.9468(3) 0.0446(9) Uani 1 1 d . . .
H3 H 0.7080 -0.0173 0.9686 0.054 Uiso 1 1 calc R U .
C4 C 0.8024(4) 0.1032(4) 1.0076(3) 0.0451(9) Uani 1 1 d . . .
H4 H 0.7873 0.0869 1.0735 0.054 Uiso 1 1 calc R U .
C5 C 0.8712(4) 0.1897(4) 0.9739(2) 0.0374(7) Uani 1 1 d . . .
C6 C 0.9254(4) 0.2513(4) 1.0353(3) 0.0511(10) Uani 1 1 d . . .
H6 H 0.9130 0.2345 1.1016 0.061 Uiso 1 1 calc R U .
C7 C 0.9935(5) 0.3323(4) 1.0031(3) 0.0553(10) Uani 1 1 d . . .
H7 H 1.0328 0.3709 1.0460 0.066 Uiso 1 1 calc R U .
C8 C 1.0074(4) 0.3606(4) 0.9072(3) 0.0446(9) Uani 1 1 d . . .
H8 H 1.0532 0.4226 0.8846 0.054 Uiso 1 1 calc R U .
C9 C 0.9581(3) 0.3032(3) 0.8429(2) 0.0307(7) Uani 1 1 d . . .
C10 C 0.8916(3) 0.2119(3) 0.8767(2) 0.0289(6) Uani 1 1 d . . .
C11 C 0.9769(3) 0.3487(3) 0.7466(2) 0.0296(6) Uani 1 1 d . . .
H11 H 1.0165 0.4184 0.7347 0.036 Uiso 1 1 calc R U .
C12 C 0.9663(3) 0.3079(3) 0.5194(2) 0.0223(6) Uani 1 1 d . . .
N1A N 0.6813(2) 0.2817(2) 0.64869(17) 0.0247(5) Uani 1 1 d . . .
N2A N 0.8698(2) -0.0181(2) 0.67350(16) 0.0231(5) Uani 1 1 d . . .
N3A N 0.9854(3) -0.1490(2) 0.69421(18) 0.0269(5) Uani 1 1 d . . .
N4A N 1.2231(3) -0.2605(3) 0.7386(2) 0.0372(6) Uani 1 1 d . . .
H4A1 H 1.2201 -0.3408 0.7384 0.045 Uiso 1 1 calc R U .
H4A2 H 1.3023 -0.2572 0.7533 0.045 Uiso 1 1 calc R U .
C2A C 0.6394(3) 0.4184(3) 0.6528(2) 0.0327(7) Uani 1 1 d . . .
H2A H 0.7094 0.4480 0.6751 0.039 Uiso 1 1 calc R U .
C3A C 0.5013(3) 0.5212(3) 0.6269(2) 0.0384(8) Uani 1 1 d . . .
H3A H 0.4772 0.6196 0.6297 0.046 Uiso 1 1 calc R U .
C4A C 0.4014(3) 0.4814(4) 0.5978(2) 0.0397(8) Uani 1 1 d . . .
H4A H 0.3052 0.5514 0.5782 0.048 Uiso 1 1 calc R U .
C5A C 0.4375(3) 0.3390(4) 0.5961(2) 0.0356(7) Uani 1 1 d . . .
C6A C 0.3327(4) 0.2929(4) 0.5714(3) 0.0485(9) Uani 1 1 d . . .
H6A H 0.2362 0.3620 0.5515 0.058 Uiso 1 1 calc R U .
C7A C 0.3662(4) 0.1530(4) 0.5754(3) 0.0528(10) Uani 1 1 d . . .
H7A H 0.2930 0.1223 0.5609 0.063 Uiso 1 1 calc R U .
C8A C 0.5066(4) 0.0538(4) 0.6004(3) 0.0439(8) Uani 1 1 d . . .
H8A H 0.5289 -0.0455 0.6029 0.053 Uiso 1 1 calc R U .
C9A C 0.6155(3) 0.0922(3) 0.6220(2) 0.0309(7) Uani 1 1 d . . .
C10A C 0.5809(3) 0.2381(3) 0.6218(2) 0.0275(6) Uani 1 1 d . . .
C11A C 0.7533(3) -0.0241(3) 0.6457(2) 0.0295(6) Uani 1 1 d . . .
H11A H 0.7597 -0.1170 0.6404 0.035 Uiso 1 1 calc R U .
C12A C 1.1042(3) -0.1404(3) 0.7161(2) 0.0258(6) Uani 1 1 d . . .
Cl1 Cl 1.61882(15) -0.27731(15) 0.80863(11) 0.0804(4) Uani 1 1 d . . .
O2 O 1.6563(8) -0.1805(8) 0.8381(4) 0.188(3) Uani 1 1 d . . .
O3 O 1.6627(9) -0.2962(7) 0.7175(4) 0.185(3) Uani 1 1 d . . .
O4 O 1.4805(6) -0.2320(8) 0.8077(7) 0.240(4) Uani 1 1 d . . .
O5 O 1.6770(10) -0.4037(7) 0.8630(5) 0.264(5) Uani 1 1 d . . .
S3 S 1.39123(13) -0.65502(12) 0.82439(9) 0.0533(5) Uani 0.856(4) 1 d . . P
S3A S 1.3020(13) -0.6266(12) 0.8809(10) 0.105(5) Uani 0.144(4) 1 d . . P
O1 O 1.2440(3) -0.5470(3) 0.7862(2) 0.0614(8) Uani 1 1 d . . .
C13 C 1.3729(6) -0.8111(6) 0.8684(7) 0.163(4) Uani 1 1 d . . .
C14 C 1.4335(9) -0.5976(9) 0.9234(6) 0.162(4) Uani 1 1 d . . .

loop_
_atom_site_aniso_label
_atom_site_aniso_U_11
_atom_site_aniso_U_22
_atom_site_aniso_U_33
_atom_site_aniso_U_23
_atom_site_aniso_U_13
_atom_site_aniso_U_12
Co1 0.0213(2) 0.0188(2) 0.0209(2) -0.00223(15) 0.00142(14) -0.00834(15)
S1 0.0365(4) 0.0227(3) 0.0217(4) -0.0047(3) 0.0036(3) -0.0159(3)
S2 0.0226(3) 0.0239(4) 0.0342(4) -0.0022(3) -0.0014(3) -0.0083(3)
N1 0.0249(12) 0.0277(13) 0.0242(13) -0.0026(10) 0.0034(10) -0.0091(10)
N2 0.0237(11) 0.0196(11) 0.0214(12) -0.0039(9) 0.0027(9) -0.0072(9)
N3 0.0314(13) 0.0263(12) 0.0205(12) -0.0007(10) 0.0017(10) -0.0163(10)
N4 0.0490(16) 0.0306(13) 0.0219(13) -0.0048(11) 0.0069(11) -0.0244(12)
C2 0.0362(17) 0.0427(19) 0.0286(17) -0.0025(14) 0.0041(13) -0.0196(15)
C3 0.048(2) 0.051(2) 0.035(2) 0.0015(16) 0.0117(16) -0.0240(17)
C4 0.051(2) 0.051(2) 0.0268(18) -0.0014(16) 0.0122(16) -0.0164(17)
C5 0.0395(17) 0.0376(18) 0.0265(17) -0.0061(14) 0.0049(14) -0.0074(14)
C6 0.070(3) 0.052(2) 0.0252(19) -0.0126(17) 0.0058(17) -0.017(2)
C7 0.084(3) 0.052(2) 0.034(2) -0.0190(18) -0.002(2) -0.029(2)
C8 0.062(2) 0.043(2) 0.034(2) -0.0148(16) 0.0036(17) -0.0233(18)
C9 0.0359(16) 0.0294(16) 0.0250(16) -0.0081(13) 0.0023(13) -0.0107(13)
C10 0.0283(15) 0.0272(15) 0.0244(16) -0.0042(12) 0.0023(12) -0.0048(12)
C11 0.0347(16) 0.0275(15) 0.0306(17) -0.0081(13) 0.0026(13) -0.0158(13)
C12 0.0219(13) 0.0204(13) 0.0226(14) -0.0019(11) 0.0013(11) -0.0076(11)
N1A 0.0227(11) 0.0230(12) 0.0267(13) -0.0021(10) 0.0022(10) -0.0087(10)
N2A 0.0259(12) 0.0191(11) 0.0218(12) -0.0002(9) 0.0008(9) -0.0080(9)
N3A 0.0296(12) 0.0180(11) 0.0299(14) -0.0025(10) 0.0025(10) -0.0074(10)
N4A 0.0295(13) 0.0240(13) 0.0501(18) -0.0045(12) 0.0002(12) -0.0040(11)
C2A 0.0274(15) 0.0268(15) 0.0402(19) -0.0070(14) 0.0055(13) -0.0071(12)
C3A 0.0339(17) 0.0296(17) 0.043(2) -0.0053(15) 0.0067(15) -0.0047(14)
C4A 0.0271(16) 0.0357(18) 0.040(2) -0.0021(15) 0.0019(14) 0.0010(14)
C5A 0.0258(15) 0.0434(19) 0.0324(18) -0.0040(15) 0.0004(13) -0.0103(14)
C6A 0.0257(16) 0.056(2) 0.059(3) -0.0112(19) -0.0051(16) -0.0114(16)
C7A 0.0313(18) 0.067(3) 0.066(3) -0.015(2) -0.0042(17) -0.0252(18)
C8A 0.0370(18) 0.045(2) 0.054(2) -0.0099(18) -0.0034(16) -0.0207(16)
C9A 0.0291(15) 0.0351(17) 0.0314(17) -0.0064(14) 0.0013(13) -0.0159(13)
C10A 0.0225(14) 0.0343(16) 0.0232(15) -0.0051(12) 0.0017(11) -0.0094(12)
C11A 0.0333(16) 0.0264(15) 0.0337(17) -0.0062(13) 0.0012(13) -0.0171(13)
C12A 0.0283(14) 0.0243(14) 0.0194(14) -0.0027(11) 0.0038(11) -0.0062(12)
Cl1 0.0807(8) 0.0759(8) 0.0874(10) 0.0147(7) -0.0223(7) -0.0459(7)
O2 0.260(7) 0.280(8) 0.154(5) -0.104(5) 0.041(5) -0.216(7)
O3 0.372(10) 0.177(5) 0.101(4) -0.035(4) 0.041(5) -0.205(7)
O4 0.069(3) 0.231(8) 0.427(13) -0.119(8) -0.042(5) -0.047(4)
O5 0.317(10) 0.137(5) 0.155(6) 0.063(4) 0.057(6) 0.054(6)
S3 0.0458(7) 0.0454(7) 0.0576(8) 0.0033(5) 0.0122(6) -0.0127(5)
S3A 0.086(8) 0.083(7) 0.127(11) 0.005(7) 0.028(7) -0.026(6)
O1 0.0578(17) 0.0433(15) 0.073(2) 0.0126(14) -0.0036(15) -0.0197(13)
C13 0.070(4) 0.062(4) 0.301(12) 0.072(5) 0.015(5) -0.011(3)
C14 0.130(6) 0.170(8) 0.116(6) -0.059(6) -0.056(5) 0.020(6)

loop_
_atom_type_symbol
_atom_type_description
_atom_type_scat_dispersion_real
_atom_type_scat_dispersion_imag
_atom_type_scat_source
C C 0.0033 0.0016 'International Tables Vol C Tables 4.2.6.8 and 6.1.1.4'
H H 0.0000 0.0000 'International Tables Vol C Tables 4.2.6.8 and 6.1.1.4'
N N 0.0061 0.0033 'International Tables Vol C Tables 4.2.6.8 and 6.1.1.4'
O O 0.0106 0.0060 'International Tables Vol C Tables 4.2.6.8 and 6.1.1.4'
S S 0.1246 0.1234 'International Tables Vol C Tables 4.2.6.8 and 6.1.1.4'
Cl Cl 0.1484 0.1585 'International Tables Vol C Tables 4.2.6.8 and 6.1.1.4'
Co Co 0.3494 0.9721 'International Tables Vol C Tables 4.2.6.8 and 6.1.1.4'

loop_
_geom_angle_atom_site_label_1
_geom_angle_atom_site_label_2
_geom_angle_atom_site_label_3
_geom_angle
N2A Co1 N2 167.90(9)
N2A Co1 N1A 95.48(9)
N2 Co1 N1A 93.85(9)
N2A Co1 N1 93.27(10)
N2 Co1 N1 94.78(10)
N1A Co1 N1 87.80(10)
N2A Co1 S2 86.26(7)
N2 Co1 S2 84.62(7)
N1A Co1 S2 177.79(7)
N1 Co1 S2 90.74(7)
N2A Co1 S1 85.83(7)
N2 Co1 S1 86.50(7)
N1A Co1 S1 89.88(7)
N1 Co1 S1 177.42(7)
S2 Co1 S1 91.62(3)
C12 S1 Co1 95.35(10)
C12A S2 Co1 95.25(10)
C2 N1 C10 117.9(3)
C2 N1 Co1 118.5(2)
C10 N1 Co1 123.55(19)
C11 N2 N3 114.2(2)
C11 N2 Co1 124.8(2)
N3 N2 Co1 120.71(17)
C12 N3 N2 113.5(2)
C12 N4 H41 120.0
C12 N4 H42 120.0
H41 N4 H42 120.0
N1 C2 C3 124.5(3)
N1 C2 H2 117.8
C3 C2 H2 117.8
C4 C3 C2 119.0(3)
C4 C3 H3 120.5
C2 C3 H3 120.5
C3 C4 C5 119.2(3)
C3 C4 H4 120.4
C5 C4 H4 120.4
C4 C5 C6 121.2(3)
C4 C5 C10 119.2(3)
C6 C5 C10 119.6(3)
C7 C6 C5 121.2(3)
C7 C6 H6 119.4
C5 C6 H6 119.4
C6 C7 C8 119.6(4)
C6 C7 H7 120.2
C8 C7 H7 120.2
C9 C8 C7 122.5(3)
C9 C8 H8 118.7
C7 C8 H8 118.7
C8 C9 C10 118.3(3)
C8 C9 C11 114.7(3)
C10 C9 C11 126.9(3)
N1 C10 C9 121.2(3)
N1 C10 C5 120.2(3)
C9 C10 C5 118.6(3)
N2 C11 C9 126.5(3)
N2 C11 H11 116.8
C9 C11 H11 116.8
N3 C12 N4 118.9(2)
N3 C12 S1 123.6(2)
N4 C12 S1 117.5(2)
C2A N1A C10A 118.2(2)
C2A N1A Co1 117.6(2)
C10A N1A Co1 124.18(19)
C11A N2A N3A 113.9(2)
C11A N2A Co1 124.8(2)
N3A N2A Co1 121.27(18)
C12A N3A N2A 113.1(2)
C12A N4A H4A1 120.0
C12A N4A H4A2 120.0
H4A1 N4A H4A2 120.0
N1A C2A C3A 124.0(3)
N1A C2A H2A 118.0
C3A C2A H2A 118.0
C4A C3A C2A 118.8(3)
C4A C3A H3A 120.6
C2A C3A H3A 120.6
C3A C4A C5A 119.7(3)
C3A C4A H4A 120.2
C5A C4A H4A 120.2
C4A C5A C6A 120.9(3)
C4A C5A C10A 119.4(3)
C6A C5A C10A 119.7(3)
C7A C6A C5A 120.8(3)
C7A C6A H6A 119.6
C5A C6A H6A 119.6
C6A C7A C8A 119.6(3)
C6A C7A H7A 120.2
C8A C7A H7A 120.2
C9A C8A C7A 122.5(3)
C9A C8A H8A 118.7
C7A C8A H8A 118.7
C8A C9A C10A 118.5(3)
C8A C9A C11A 114.8(3)
C10A C9A C11A 126.7(3)
N1A C10A C5A 119.8(3)
N1A C10A C9A 121.4(3)
C5A C10A C9A 118.8(3)
N2A C11A C9A 127.0(3)
N2A C11A H11A 116.5
C9A C11A H11A 116.5
N3A C12A N4A 118.5(3)
N3A C12A S2 124.1(2)
N4A C12A S2 117.4(2)
O4 Cl1 O5 108.2(6)
O4 Cl1 O2 108.5(5)
O5 Cl1 O2 113.1(6)
O4 Cl1 O3 109.4(5)
O5 Cl1 O3 106.9(4)
O2 Cl1 O3 110.5(3)
O1 S3 C13 106.3(2)
O1 S3 C14 106.1(3)
C13 S3 C14 105.3(5)
O1 S3A C14 114.4(8)
O1 S3A C13 104.7(9)
C14 S3A C13 107.8(7)

loop_
_geom_bond_atom_site_label_1
_geom_bond_atom_site_label_2
_geom_bond_distance
Co1 N2A 1.914(2)
Co1 N2 1.917(2)
Co1 N1A 2.019(2)
Co1 N1 2.032(2)
Co1 S2 2.2101(8)
Co1 S1 2.2108(8)
S1 C12 1.728(3)
S2 C12A 1.730(3)
N1 C2 1.326(4)
N1 C10 1.379(4)
N2 C11 1.292(4)
N2 N3 1.388(3)
N3 C12 1.320(4)
N4 C12 1.338(4)
N4 H41 0.8600
N4 H42 0.8600
C2 C3 1.389(5)
C2 H2 0.9700
C3 C4 1.361(5)
C3 H3 0.9700
C4 C5 1.400(5)
C4 H4 0.9700
C5 C6 1.421(5)
C5 C10 1.426(4)
C6 C7 1.342(6)
C6 H6 0.9700
C7 C8 1.398(5)
C7 H7 0.9700
C8 C9 1.393(4)
C8 H8 0.9700
C9 C10 1.422(4)
C9 C11 1.445(4)
C11 H11 0.9700
N1A C2A 1.336(4)
N1A C10A 1.373(4)
N2A C11A 1.296(4)
N2A N3A 1.390(3)
N3A C12A 1.308(4)
N4A C12A 1.343(4)
N4A H4A1 0.8600
N4A H4A2 0.8600
C2A C3A 1.395(4)
C2A H2A 0.9700
C3A C4A 1.353(5)
C3A H3A 0.9700
C4A C5A 1.394(5)
C4A H4A 0.9700
C5A C6A 1.422(5)
C5A C10A 1.427(4)
C6A C7A 1.361(5)
C6A H6A 0.9700
C7A C8A 1.398(5)
C7A H7A 0.9700
C8A C9A 1.392(4)
C8A H8A 0.9700
C9A C10A 1.429(4)
C9A C11A 1.439(4)
C11A H11A 0.9700
Cl1 O4 1.303(5)
Cl1 O5 1.328(6)
Cl1 O2 1.357(5)
Cl1 O3 1.418(6)
S3 S3A 1.208(12)
S3 O1 1.512(3)
S3 C13 1.751(6)
S3 C14 1.771(8)
S3A O1 1.476(14)
S3A C14 1.648(16)
S3A C13 1.815(14)

loop_
_geom_hbond_atom_site_label_D
_geom_hbond_atom_site_label_H
_geom_hbond_atom_site_label_A
_geom_hbond_distance_DH
_geom_hbond_distance_HA
_geom_hbond_distance_DA
_geom_hbond_angle_DHA
_geom_hbond_site_symmetry_A
N4 H41 N3 0.86 2.14 2.990(3) 168.8 2_766
N4 H42 N3A 0.86 2.24 3.061(3) 159.9 2_756
N4A H4A1 O1 0.86 2.08 2.905(4) 159.4 .
N4A H4A2 O4 0.86 2.13 2.983(6) 170.5 .

loop_
_geom_torsion_atom_site_label_1
_geom_torsion_atom_site_label_2
_geom_torsion_atom_site_label_3
_geom_torsion_atom_site_label_4
_geom_torsion
C11 N2 N3 C12 168.2(2)
Co1 N2 N3 C12 -5.4(3)
C10 N1 C2 C3 -1.8(5)
Co1 N1 C2 C3 174.7(3)
N1 C2 C3 C4 0.0(5)
C2 C3 C4 C5 0.9(5)
C3 C4 C5 C6 -177.5(3)
C3 C4 C5 C10 0.1(5)
C4 C5 C6 C7 178.8(4)
C10 C5 C6 C7 1.2(6)
C5 C6 C7 C8 2.1(6)
C6 C7 C8 C9 -2.6(6)
C7 C8 C9 C10 -0.3(5)
C7 C8 C9 C11 177.7(3)
C2 N1 C10 C9 -177.5(3)
Co1 N1 C10 C9 6.2(4)
C2 N1 C10 C5 2.8(4)
Co1 N1 C10 C5 -173.5(2)
C8 C9 C10 N1 -176.1(3)
C11 C9 C10 N1 6.2(5)
C8 C9 C10 C5 3.6(4)
C11 C9 C10 C5 -174.2(3)
C4 C5 C10 N1 -2.0(5)
C6 C5 C10 N1 175.6(3)
C4 C5 C10 C9 178.3(3)
C6 C5 C10 C9 -4.1(5)
N3 N2 C11 C9 178.6(3)
Co1 N2 C11 C9 -8.2(4)
C8 C9 C11 N2 176.6(3)
C10 C9 C11 N2 -5.7(5)
N2 N3 C12 N4 -177.7(2)
N2 N3 C12 S1 1.6(3)
Co1 S1 C12 N3 1.9(2)
Co1 S1 C12 N4 -178.8(2)
C11A N2A N3A C12A 175.7(3)
Co1 N2A N3A C12A -1.2(3)
C10A N1A C2A C3A -3.4(5)
Co1 N1A C2A C3A 175.6(3)
N1A C2A C3A C4A 1.6(5)
C2A C3A C4A C5A 1.3(5)
C3A C4A C5A C6A 176.1(3)
C3A C4A C5A C10A -2.4(5)
C4A C5A C6A C7A -175.9(4)
C10A C5A C6A C7A 2.5(6)
C5A C6A C7A C8A -2.6(6)
C6A C7A C8A C9A 0.1(6)
C7A C8A C9A C10A 2.4(5)
C7A C8A C9A C11A -179.7(3)
C2A N1A C10A C5A 2.2(4)
Co1 N1A C10A C5A -176.7(2)
C2A N1A C10A C9A -175.6(3)
Co1 N1A C10A C9A 5.5(4)
C4A C5A C10A N1A 0.6(5)
C6A C5A C10A N1A -177.8(3)
C4A C5A C10A C9A 178.5(3)
C6A C5A C10A C9A 0.0(5)
C8A C9A C10A N1A 175.5(3)
C11A C9A C10A N1A -2.2(5)
C8A C9A C10A C5A -2.4(5)
C11A C9A C10A C5A 180.0(3)
N3A N2A C11A C9A 178.0(3)
Co1 N2A C11A C9A -5.2(5)
C8A C9A C11A N2A -175.8(3)
C10A C9A C11A N2A 1.9(5)
N2A N3A C12A N4A 179.2(2)
N2A N3A C12A S2 -0.2(4)
Co1 S2 C12A N3A 1.2(3)
Co1 S2 C12A N4A -178.3(2)
